data_1533834
loop_
_publ_author_name
'Bocelli, G.'
'Sologub, O.L.'
'Salamakha, P.'

_publ_section_title
;
 X-ray investigations of ternary R3 Pd4 Ge4 samples
;
_journal_name_full 'Journal of Alloys Compd.'
_journal_page_first L3
_journal_page_last L6
_journal_volume 360
_journal_year 2003
_chemical_formula_sum 'Ge1.072 Nd Pd0.928'
_chemical_name_systematic 'Nd (Pd0.464 Ge0.536)2'
_space_group_IT_number 74
_symmetry_space_group_name_Hall '-I 2b 2'
_symmetry_space_group_name_H-M 'I m m a'
_cell_angle_alpha 90
_cell_angle_beta 90
_cell_angle_gamma 90
_cell_formula_units_Z 4
_cell_length_a 4.469
_cell_length_b 7.214
_cell_length_c 7.651
_cell_volume 246.663
_citation_journal_id_ASTM JALCEU
_cod_data_source_file Bocelli_JALCEU_2003_99.cif
_cod_data_source_block Ge1.072Nd1Pd0.928
_cod_original_cell_volume 246.6634
_cod_original_formula_sum 'Ge1.072 Nd1 Pd0.928'
_cod_database_code 1533834

loop_
_symmetry_equiv_pos_as_xyz
x,y,z
-x,-y+1/2,z
x,-y,-z
-x,y+1/2,-z
-x,-y,-z
x,y-1/2,-z
-x,y,z
x,-y-1/2,z
x+1/2,y+1/2,z+1/2
-x+1/2,-y+1,z+1/2
x+1/2,-y+1/2,-z+1/2
-x+1/2,y+1,-z+1/2
-x+1/2,-y+1/2,-z+1/2
x+1/2,y,-z+1/2
-x+1/2,y+1/2,z+1/2
x+1/2,-y,z+1/2

loop_
_atom_site_label
_atom_site_type_symbol
_atom_site_fract_x
_atom_site_fract_y
_atom_site_fract_z
_atom_site_occupancy
_atom_site_U_iso_or_equiv
Nd1 Nd 0 0.25 0.5395 1 0.0
Pd1 Pd 0 0.045 0.1657 0.464 0.0
Ge1 Ge 0 0.045 0.1657 0.536 0.0
